data_1525128
loop_
_publ_author_name
'Rama Rao, M.V.'
'Sornadurai, D.'
'Sathe, V.G.'
'Panigrahi, B.'
'Shripathi, T.'

_publ_section_title
;
 Electronic structure of A Ru O3 (A = Ca, Sr and Ba) compounds
;
_journal_name_full 'Journal of Physics and Chemistry of Solids'
_journal_page_first 797
_journal_page_last 806
_journal_volume 62
_journal_year 2001
_chemical_formula_sum 'O3 Ru0.5 Sr'
_chemical_name_systematic 'Sr (Ru O3)'
_space_group_IT_number 62
_symmetry_space_group_name_Hall '-P 2c 2ab'
_symmetry_space_group_name_H-M 'P b n m'
_cell_angle_alpha 90
_cell_angle_beta 90
_cell_angle_gamma 90
_cell_formula_units_Z 4
_cell_length_a 5.574
_cell_length_b 5.541
_cell_length_c 7.854
_cell_volume 242.575
_citation_journal_id_ASTM JPCSAW
_cod_data_source_file RamaRao_JPCSAW_2001_28.cif
_cod_data_source_block O3Ru0.5Sr1
_cod_original_sg_symbol_Hall '-P 2ac 2n (z,x,y)'
_cod_original_formula_sum 'O3 Ru0.5 Sr1'
_cod_database_code 1525128

loop_
_symmetry_equiv_pos_as_xyz
x,y,z
x+1/2,-y+1/2,-z
-x+1/2,y+1/2,-z+1/2
-x,-y,z+1/2
-x,-y,-z
-x-1/2,y-1/2,z
x-1/2,-y-1/2,z-1/2
x,y,-z-1/2

loop_
_atom_site_label
_atom_site_type_symbol
_atom_site_fract_x
_atom_site_fract_y
_atom_site_fract_z
_atom_site_occupancy
_atom_site_U_iso_or_equiv
Sr1 Sr+2 0 0.01681 0.25 1 0.0
O1 O-2 0 0.52263 0.25 1 0.0
Ru1 Ru+4 0.00267 0.5 0 0.5 0.0
O2 O-2 0.05816 0.26179 0.01655 1 0.0
